data_2241559
loop_
_publ_author_name
'Hern\'andez-T\'ellez, Guadalupe'
'Bern\`es, Sylvain'
'Mendoza, Angel'
'R\'ios-Merino, Francisco Javier'
'Moreno, Gloria E.'
'Portillo, Oscar'
'Guti\'errez, Ren\'e'

_publ_section_title
;
 Crystal structures of four chiral imine-substituted thiophene derivatives
;
_journal_coeditor_code SJ5495
_journal_issue 3
_journal_name_full 'Acta Crystallographica Section E'
_journal_page_first 350
_journal_page_last 354
_journal_paper_doi 10.1107/S2056989016002516
_journal_volume 72
_journal_year 2016
_chemical_formula_iupac 'C26 H26 N2 S'
_chemical_formula_moiety 'C26 H26 N2 S'
_chemical_formula_sum 'C26 H26 N2 S'
_chemical_formula_weight 398.55
_chemical_melting_point 437
_chemical_name_systematic
;
2,5-Bis[(<i>S</i>)-(+)-(1,2,3,4-tetrahydro-1-naphthyl)imino]thiophene
;
_space_group_crystal_system triclinic
_space_group_IT_number 1
_space_group_name_Hall 'P 1'
_space_group_name_H-M_alt 'P 1'
_symmetry_space_group_name_Hall 'P 1'
_symmetry_space_group_name_H-M 'P 1'
_atom_sites_solution_hydrogens geom
_atom_sites_solution_primary direct
_atom_sites_solution_secondary difmap
_audit_creation_method SHELXL-2014/7
_cell_angle_alpha 87.802(5)
_cell_angle_beta 78.329(5)
_cell_angle_gamma 87.427(5)
_cell_formula_units_Z 1
_cell_length_a 5.9093(4)
_cell_length_b 7.6258(5)
_cell_length_c 12.6570(8)
_cell_measurement_reflns_used 2148
_cell_measurement_temperature 298(2)
_cell_measurement_theta_max 22.5970
_cell_measurement_theta_min 3.2850
_cell_volume 557.76(6)
_computing_cell_refinement
;
CrysAlis PRO (Agilent, 2013)
;
_computing_data_collection
;
CrysAlis PRO (Agilent, 2013)
;
_computing_data_reduction
;
CrysAlis PRO (Agilent, 2013)
;
_computing_molecular_graphics
;
Mercury (Macrae <i>et al.</i>,  2008)
;
_computing_publication_material
;
SHELXL2014 (Sheldrick, 2015b)
;
_computing_structure_refinement
;
SHELXL2014 (Sheldrick, 2015b)
;
_computing_structure_solution
;
SHELXS97 (Sheldrick, 2008)
;
_diffrn_ambient_temperature 298(2)
_diffrn_detector_area_resol_mean 10.5564
_diffrn_measured_fraction_theta_full 0.999
_diffrn_measured_fraction_theta_max 0.999
_diffrn_measurement_device 'four-circle diffractometer'
_diffrn_measurement_device_type 'Agilent Xcalibur (Atlas, Gemini)'
_diffrn_measurement_method '\w scans'
_diffrn_radiation_monochromator graphite
_diffrn_radiation_type MoK\a
_diffrn_radiation_wavelength 0.71073
_diffrn_reflns_av_R_equivalents 0.0398
_diffrn_reflns_limit_h_max 7
_diffrn_reflns_limit_h_min -7
_diffrn_reflns_limit_k_max 9
_diffrn_reflns_limit_k_min -9
_diffrn_reflns_limit_l_max 15
_diffrn_reflns_limit_l_min -15
_diffrn_reflns_number 6689
_diffrn_reflns_theta_full 25.242
_diffrn_reflns_theta_max 26.054
_diffrn_reflns_theta_min 3.098
_exptl_absorpt_coefficient_mu 0.159
_exptl_absorpt_correction_T_max 0.992
_exptl_absorpt_correction_T_min 0.969
_exptl_absorpt_correction_type analytical
_exptl_absorpt_process_details
;
CrysAlisPro, (Agilent, 2013)
;
_exptl_crystal_colour colorless
_exptl_crystal_density_diffrn 1.187
_exptl_crystal_description plate
_exptl_crystal_F_000 212
_exptl_crystal_size_max 0.3423
_exptl_crystal_size_mid 0.1211
_exptl_crystal_size_min 0.0554
_refine_diff_density_max 0.312
_refine_diff_density_min -0.190
_refine_ls_abs_structure_details
;
Flack <i>x</i> determined using 962 quotients
[(<i>I</i>^+^)-(<i>I</i>^-^)]/[(<i>I</i>^+^)+(<i>I</i>^-^)]
(Parsons <i>et al.</i>,  2013)
;
_refine_ls_abs_structure_Flack -0.12(7)
_refine_ls_extinction_method none
_refine_ls_goodness_of_fit_ref 1.022
_refine_ls_hydrogen_treatment constr
_refine_ls_matrix_type full
_refine_ls_number_constraints 0
_refine_ls_number_parameters 262
_refine_ls_number_reflns 4036
_refine_ls_number_restraints 3
_refine_ls_restrained_S_all 1.022
_refine_ls_R_factor_all 0.0859
_refine_ls_R_factor_gt 0.0576
_refine_ls_shift/su_max 0.000
_refine_ls_shift/su_mean 0.000
_refine_ls_structure_factor_coef Fsqd
_refine_ls_weighting_details 'w=1/[\s^2^(Fo^2^)+(0.0525P)^2^] where P=(Fo^2^+2Fc^2^)/3'
_refine_ls_weighting_scheme calc
_refine_ls_wR_factor_gt 0.1104
_refine_ls_wR_factor_ref 0.1265
_reflns_number_gt 2958
_reflns_number_total 4036
_reflns_threshold_expression 'I > 2\s(I)'
_cod_data_source_file sj5495sup1.cif
_cod_data_source_block I
_cod_database_code 2241559

loop_
_space_group_symop_operation_xyz
'x, y, z'

loop_
_atom_site_type_symbol
_atom_site_label
_atom_site_fract_x
_atom_site_fract_y
_atom_site_fract_z
_atom_site_U_iso_or_equiv
_atom_site_adp_type
_atom_site_calc_flag
_atom_site_occupancy
S S1 0.66581(19) 0.49640(17) 0.11819(12) 0.0488(4) Uani d 1
N N1 0.5097(7) 0.7980(6) 0.2625(3) 0.0507(12) Uani d 1
C C2 0.7239(10) 0.7657(7) 0.2474(4) 0.0490(13) Uani d 1
H H2A 0.8132 0.8300 0.2834 0.059 Uiso calc 1
C C3 0.8355(8) 0.6297(7) 0.1747(4) 0.0469(13) Uani d 1
C C4 1.0622(9) 0.5892(7) 0.1402(5) 0.0575(15) Uani d 1
H H4A 1.1792 0.6461 0.1628 0.069 Uiso calc 1
C C5 1.1042(8) 0.4510(7) 0.0658(5) 0.0595(15) Uani d 1
H H5A 1.2513 0.4075 0.0348 0.071 Uiso calc 1
C C6 0.9068(8) 0.3894(6) 0.0450(4) 0.0425(12) Uani d 1
C C7 0.8786(9) 0.2528(7) -0.0268(4) 0.0503(14) Uani d 1
H H7A 1.0094 0.1943 -0.0651 0.060 Uiso calc 1
N N8 0.6816(8) 0.2106(6) -0.0390(3) 0.0518(12) Uani d 1
C C9 0.4190(9) 0.9453(7) 0.3325(4) 0.0518(13) Uani d 1
H H9A 0.5365 0.9745 0.3730 0.062 Uiso calc 1
C C10 0.3728(12) 1.1032(8) 0.2631(5) 0.0772(18) Uani d 1
H H10A 0.2751 1.0713 0.2143 0.093 Uiso calc 1
H H10B 0.5174 1.1431 0.2201 0.093 Uiso calc 1
C C11 0.2537(13) 1.2501(8) 0.3345(5) 0.0802(19) Uani d 1
H H11A 0.3449 1.2749 0.3875 0.096 Uiso calc 1
H H11B 0.2407 1.3560 0.2909 0.096 Uiso calc 1
C C12 0.0161(11) 1.1958(8) 0.3911(5) 0.0682(18) Uani d 1
H H12A -0.0468 1.2796 0.4462 0.082 Uiso calc 1
H H12B -0.0847 1.1991 0.3393 0.082 Uiso calc 1
C C13 0.0174(9) 1.0143(7) 0.4429(4) 0.0486(14) Uani d 1
C C14 -0.1721(10) 0.9610(9) 0.5196(5) 0.0620(16) Uani d 1
H H14A -0.2950 1.0410 0.5406 0.074 Uiso calc 1
C C15 -0.1846(11) 0.7955(9) 0.5651(5) 0.0749(18) Uani d 1
H H15A -0.3143 0.7635 0.6159 0.090 Uiso calc 1
C C16 -0.0009(13) 0.6756(9) 0.5347(6) 0.080(2) Uani d 1
H H16A -0.0068 0.5621 0.5644 0.095 Uiso calc 1
C C17 0.1892(11) 0.7268(8) 0.4602(5) 0.0665(16) Uani d 1
H H17A 0.3134 0.6471 0.4414 0.080 Uiso calc 1
C C18 0.2020(8) 0.8935(7) 0.4123(4) 0.0465(12) Uani d 1
C C19 0.6721(9) 0.0655(6) -0.1121(4) 0.0498(13) Uani d 1
H H19A 0.8294 0.0400 -0.1523 0.060 Uiso calc 1
C C20 0.5911(13) -0.0955(8) -0.0465(5) 0.0728(17) Uani d 1
H H20A 0.4515 -0.0668 0.0058 0.087 Uiso calc 1
H H20B 0.7086 -0.1390 -0.0075 0.087 Uiso calc 1
C C21 0.5425(13) -0.2380(8) -0.1206(5) 0.0755(19) Uani d 1
H H21A 0.6802 -0.2628 -0.1750 0.091 Uiso calc 1
H H21B 0.5024 -0.3453 -0.0786 0.091 Uiso calc 1
C C22 0.3465(11) -0.1769(9) -0.1746(5) 0.0688(18) Uani d 1
H H22A 0.3350 -0.2584 -0.2300 0.083 Uiso calc 1
H H22B 0.2028 -0.1782 -0.1216 0.083 Uiso calc 1
C C23 0.3768(9) 0.0051(8) -0.2248(4) 0.0503(14) Uani d 1
C C24 0.2515(10) 0.0601(9) -0.3022(4) 0.0624(15) Uani d 1
H H24A 0.1532 -0.0175 -0.3233 0.075 Uiso calc 1
C C25 0.2684(12) 0.2252(10) -0.3484(5) 0.079(2) Uani d 1
H H25A 0.1830 0.2591 -0.4004 0.095 Uiso calc 1
C C26 0.4143(14) 0.3418(9) -0.3167(6) 0.086(2) Uani d 1
H H26A 0.4269 0.4550 -0.3469 0.103 Uiso calc 1
C C27 0.5398(11) 0.2877(8) -0.2403(5) 0.0671(17) Uani d 1
H H27A 0.6391 0.3653 -0.2199 0.080 Uiso calc 1
C C28 0.5226(8) 0.1213(7) -0.1928(4) 0.0484(13) Uani d 1

loop_
_atom_site_aniso_label
_atom_site_aniso_U_11
_atom_site_aniso_U_22
_atom_site_aniso_U_33
_atom_site_aniso_U_12
_atom_site_aniso_U_13
_atom_site_aniso_U_23
S1 0.0351(7) 0.0574(8) 0.0551(7) -0.0009(5) -0.0088(5) -0.0201(6)
N1 0.045(3) 0.058(3) 0.049(3) 0.004(2) -0.006(2) -0.026(2)
C2 0.049(3) 0.055(3) 0.047(3) -0.007(3) -0.013(2) -0.016(3)
C3 0.039(3) 0.058(3) 0.048(3) -0.002(2) -0.016(2) -0.014(3)
C4 0.036(3) 0.071(4) 0.070(4) 0.000(3) -0.017(3) -0.027(3)
C5 0.033(3) 0.075(4) 0.072(4) 0.005(3) -0.010(2) -0.031(3)
C6 0.031(3) 0.050(3) 0.046(3) 0.004(2) -0.006(2) -0.011(2)
C7 0.046(3) 0.057(3) 0.048(3) 0.010(3) -0.007(2) -0.018(3)
N8 0.048(3) 0.059(3) 0.050(3) -0.003(2) -0.008(2) -0.023(2)
C9 0.049(3) 0.053(3) 0.054(3) -0.001(3) -0.009(3) -0.022(3)
C10 0.102(5) 0.061(4) 0.060(4) -0.002(3) 0.005(3) -0.015(3)
C11 0.109(5) 0.050(4) 0.070(4) 0.005(3) 0.010(4) -0.007(3)
C12 0.082(5) 0.062(4) 0.060(4) 0.024(3) -0.015(3) -0.022(3)
C13 0.048(3) 0.057(3) 0.043(3) 0.002(3) -0.012(3) -0.016(3)
C14 0.056(3) 0.075(4) 0.056(3) 0.009(3) -0.009(3) -0.027(3)
C15 0.075(4) 0.082(5) 0.062(4) -0.011(4) 0.006(3) -0.022(4)
C16 0.104(5) 0.061(4) 0.066(4) -0.012(4) 0.001(4) -0.002(4)
C17 0.072(4) 0.059(4) 0.064(4) 0.007(3) -0.003(3) -0.011(3)
C18 0.045(3) 0.054(3) 0.043(3) 0.001(3) -0.012(2) -0.019(3)
C19 0.052(3) 0.053(3) 0.044(3) 0.000(3) -0.007(2) -0.017(3)
C20 0.114(5) 0.060(4) 0.051(3) -0.010(4) -0.030(3) -0.011(3)
C21 0.119(5) 0.055(4) 0.056(4) -0.012(4) -0.021(4) -0.009(3)
C22 0.074(4) 0.078(5) 0.056(4) -0.028(4) -0.008(3) -0.017(3)
C23 0.048(3) 0.057(3) 0.043(3) -0.007(3) 0.001(3) -0.019(3)
C24 0.056(3) 0.079(4) 0.054(3) 0.003(3) -0.013(3) -0.028(3)
C25 0.096(5) 0.084(5) 0.066(4) 0.026(4) -0.037(4) -0.028(4)
C26 0.129(6) 0.057(4) 0.080(5) 0.016(4) -0.044(5) -0.010(4)
C27 0.084(4) 0.059(4) 0.064(4) -0.003(3) -0.022(4) -0.019(3)
C28 0.050(3) 0.046(3) 0.049(3) 0.006(2) -0.006(2) -0.018(3)

loop_
_atom_type_symbol
_atom_type_description
_atom_type_scat_dispersion_real
_atom_type_scat_dispersion_imag
_atom_type_scat_source
C C 0.0033 0.0016 'International Tables Vol C Tables 4.2.6.8 and 6.1.1.4'
H H 0.0000 0.0000 'International Tables Vol C Tables 4.2.6.8 and 6.1.1.4'
N N 0.0061 0.0033 'International Tables Vol C Tables 4.2.6.8 and 6.1.1.4'
S S 0.1246 0.1234 'International Tables Vol C Tables 4.2.6.8 and 6.1.1.4'

loop_
_exptl_crystal_face_index_h
_exptl_crystal_face_index_k
_exptl_crystal_face_index_l
_exptl_crystal_face_perp_dist
-8 1 -4 0.1541
-1 -6 -15 0.0558
1 6 15 0.0558
-1 -9 9 0.0443
1 9 -9 0.0690
8 0 3 0.1920
-7 4 -6 0.1406
0 6 14 0.0413
0 -6 -14 0.0413
-8 -2 -9 0.1440
8 0 4 0.1873
-1 -2 17 0.0279
1 2 -16 0.0264
8 0 4 0.1903
7 6 7 0.1559
0 -11 -1 0.0362
1 11 1 0.0705
1 -6 14 0.0505

loop_
_geom_angle_atom_site_label_1
_geom_angle_atom_site_label_2
_geom_angle_atom_site_label_3
_geom_angle
C6 S1 C3 91.5(2)
C2 N1 C9 116.5(4)
N1 C2 C3 121.5(5)
N1 C2 H2A 119.3
C3 C2 H2A 119.3
C4 C3 C2 129.7(5)
C4 C3 S1 111.3(4)
C2 C3 S1 119.1(4)
C3 C4 C5 113.2(5)
C3 C4 H4A 123.4
C5 C4 H4A 123.4
C6 C5 C4 112.6(5)
C6 C5 H5A 123.7
C4 C5 H5A 123.7
C5 C6 C7 129.0(5)
C5 C6 S1 111.4(4)
C7 C6 S1 119.6(4)
N8 C7 C6 121.9(5)
N8 C7 H7A 119.1
C6 C7 H7A 119.1
C7 N8 C19 117.5(4)
N1 C9 C10 109.1(4)
N1 C9 C18 110.3(4)
C10 C9 C18 111.6(5)
N1 C9 H9A 108.6
C10 C9 H9A 108.6
C18 C9 H9A 108.6
C9 C10 C11 109.6(5)
C9 C10 H10A 109.7
C11 C10 H10A 109.7
C9 C10 H10B 109.7
C11 C10 H10B 109.7
H10A C10 H10B 108.2
C12 C11 C10 109.6(5)
C12 C11 H11A 109.7
C10 C11 H11A 109.7
C12 C11 H11B 109.7
C10 C11 H11B 109.7
H11A C11 H11B 108.2
C13 C12 C11 112.9(5)
C13 C12 H12A 109.0
C11 C12 H12A 109.0
C13 C12 H12B 109.0
C11 C12 H12B 109.0
H12A C12 H12B 107.8
C14 C13 C18 118.4(5)
C14 C13 C12 120.1(5)
C18 C13 C12 121.5(5)
C15 C14 C13 122.5(6)
C15 C14 H14A 118.8
C13 C14 H14A 118.8
C14 C15 C16 119.1(6)
C14 C15 H15A 120.4
C16 C15 H15A 120.4
C17 C16 C15 119.2(7)
C17 C16 H16A 120.4
C15 C16 H16A 120.4
C16 C17 C18 122.1(6)
C16 C17 H17A 119.0
C18 C17 H17A 119.0
C17 C18 C13 118.7(5)
C17 C18 C9 120.0(5)
C13 C18 C9 121.2(5)
N8 C19 C20 109.4(4)
N8 C19 C28 110.1(4)
C20 C19 C28 113.3(4)
N8 C19 H19A 108.0
C20 C19 H19A 108.0
C28 C19 H19A 108.0
C19 C20 C21 109.9(4)
C19 C20 H20A 109.7
C21 C20 H20A 109.7
C19 C20 H20B 109.7
C21 C20 H20B 109.7
H20A C20 H20B 108.2
C22 C21 C20 109.9(5)
C22 C21 H21A 109.7
C20 C21 H21A 109.7
C22 C21 H21B 109.7
C20 C21 H21B 109.7
H21A C21 H21B 108.2
C23 C22 C21 112.9(5)
C23 C22 H22A 109.0
C21 C22 H22A 109.0
C23 C22 H22B 109.0
C21 C22 H22B 109.0
H22A C22 H22B 107.8
C24 C23 C28 119.1(5)
C24 C23 C22 119.5(5)
C28 C23 C22 121.4(5)
C25 C24 C23 121.8(6)
C25 C24 H24A 119.1
C23 C24 H24A 119.1
C24 C25 C26 119.3(6)
C24 C25 H25A 120.4
C26 C25 H25A 120.4
C27 C26 C25 119.1(6)
C27 C26 H26A 120.4
C25 C26 H26A 120.4
C26 C27 C28 121.9(6)
C26 C27 H27A 119.1
C28 C27 H27A 119.1
C27 C28 C23 118.8(5)
C27 C28 C19 119.8(5)
C23 C28 C19 121.3(5)

loop_
_geom_bond_atom_site_label_1
_geom_bond_atom_site_label_2
_geom_bond_distance
S1 C6 1.724(5)
S1 C3 1.728(5)
N1 C2 1.255(6)
N1 C9 1.471(6)
C2 C3 1.458(7)
C2 H2A 0.9300
C3 C4 1.348(7)
C4 C5 1.420(7)
C4 H4A 0.9300
C5 C6 1.355(6)
C5 H5A 0.9300
C6 C7 1.445(7)
C7 N8 1.263(6)
C7 H7A 0.9300
N8 C19 1.479(6)
C9 C10 1.512(8)
C9 C18 1.520(7)
C9 H9A 0.9800
C10 C11 1.522(8)
C10 H10A 0.9700
C10 H10B 0.9700
C11 C12 1.510(9)
C11 H11A 0.9700
C11 H11B 0.9700
C12 C13 1.509(8)
C12 H12A 0.9700
C12 H12B 0.9700
C13 C14 1.390(8)
C13 C18 1.398(7)
C14 C15 1.366(9)
C14 H14A 0.9300
C15 C16 1.390(9)
C15 H15A 0.9300
C16 C17 1.373(9)
C16 H16A 0.9300
C17 C18 1.386(8)
C17 H17A 0.9300
C19 C20 1.496(7)
C19 C28 1.518(7)
C19 H19A 0.9800
C20 C21 1.536(8)
C20 H20A 0.9700
C20 H20B 0.9700
C21 C22 1.508(9)
C21 H21A 0.9700
C21 H21B 0.9700
C22 C23 1.507(9)
C22 H22A 0.9700
C22 H22B 0.9700
C23 C24 1.384(8)
C23 C28 1.389(7)
C24 C25 1.367(9)
C24 H24A 0.9300
C25 C26 1.390(10)
C25 H25A 0.9300
C26 C27 1.374(8)
C26 H26A 0.9300
C27 C28 1.382(7)
C27 H27A 0.9300

loop_
_geom_hbond_atom_site_label_D
_geom_hbond_atom_site_label_H
_geom_hbond_atom_site_label_A
_geom_hbond_site_symmetry_A
_geom_hbond_distance_DH
_geom_hbond_distance_HA
_geom_hbond_distance_DA
_geom_hbond_angle_DHA
_geom_hbond_publ_flag
C4 H4A S1 1_655 0.93 3.00 3.562(5) 120.6 no
C5 H5A S1 1_655 0.93 2.97 3.547(5) 121.6 no

loop_
_geom_torsion_atom_site_label_1
_geom_torsion_atom_site_label_2
_geom_torsion_atom_site_label_3
_geom_torsion_atom_site_label_4
_geom_torsion
C9 N1 C2 C3 -176.4(5)
N1 C2 C3 C4 172.4(6)
N1 C2 C3 S1 -6.2(7)
C6 S1 C3 C4 -1.4(5)
C6 S1 C3 C2 177.5(4)
C2 C3 C4 C5 -177.8(5)
S1 C3 C4 C5 0.9(6)
C3 C4 C5 C6 0.2(7)
C4 C5 C6 C7 178.9(5)
C4 C5 C6 S1 -1.3(6)
C3 S1 C6 C5 1.5(4)
C3 S1 C6 C7 -178.7(4)
C5 C6 C7 N8 -179.1(6)
S1 C6 C7 N8 1.1(7)
C6 C7 N8 C19 -178.2(5)
C2 N1 C9 C10 102.3(6)
C2 N1 C9 C18 -134.9(5)
N1 C9 C10 C11 173.7(5)
C18 C9 C10 C11 51.6(7)
C9 C10 C11 C12 -66.2(7)
C10 C11 C12 C13 48.1(7)
C11 C12 C13 C14 164.1(5)
C11 C12 C13 C18 -18.7(8)
C18 C13 C14 C15 -0.5(8)
C12 C13 C14 C15 176.8(5)
C13 C14 C15 C16 0.5(9)
C14 C15 C16 C17 0.5(10)
C15 C16 C17 C18 -1.6(10)
C16 C17 C18 C13 1.6(9)
C16 C17 C18 C9 178.4(6)
C14 C13 C18 C17 -0.5(7)
C12 C13 C18 C17 -177.8(5)
C14 C13 C18 C9 -177.3(5)
C12 C13 C18 C9 5.4(7)
N1 C9 C18 C17 39.8(6)
C10 C9 C18 C17 161.1(5)
N1 C9 C18 C13 -143.5(4)
C10 C9 C18 C13 -22.1(6)
C7 N8 C19 C20 105.5(6)
C7 N8 C19 C28 -129.5(5)
N8 C19 C20 C21 170.8(5)
C28 C19 C20 C21 47.7(7)
C19 C20 C21 C22 -64.0(7)
C20 C21 C22 C23 49.0(7)
C21 C22 C23 C24 161.6(5)
C21 C22 C23 C28 -20.5(8)
C28 C23 C24 C25 0.4(8)
C22 C23 C24 C25 178.4(6)
C23 C24 C25 C26 -0.3(9)
C24 C25 C26 C27 0.5(10)
C25 C26 C27 C28 -0.9(10)
C26 C27 C28 C23 1.0(8)
C26 C27 C28 C19 177.5(6)
C24 C23 C28 C27 -0.7(7)
C22 C23 C28 C27 -178.7(6)
C24 C23 C28 C19 -177.2(5)
C22 C23 C28 C19 4.9(8)
N8 C19 C28 C27 41.7(6)
C20 C19 C28 C27 164.5(5)
N8 C19 C28 C23 -141.9(5)
C20 C19 C28 C23 -19.1(7)

_cod_database_fobs_code 2241559
